data_2219773
loop_
_publ_author_name
'Zhu, Jing'
'Cheng, Wen-Dan'
'Zhang, Hao'

_publ_section_title
;
 An orthorhombic polymorph of cerium(III) ultraphosphate, CeP~5~O~14~
;
_journal_coeditor_code BI2303
_journal_issue 11
_journal_name_full 'Acta Crystallographica Section E'
_journal_page_first i74
_journal_paper_doi 10.1107/S1600536808032972
_journal_volume 64
_journal_year 2008
_chemical_formula_iupac 'Ce P5 O14'
_chemical_formula_moiety 'Ce P5 O14'
_chemical_formula_sum 'Ce O14 P5'
_chemical_formula_weight 518.97
_chemical_name_systematic
;
Cerium(III) ultraphosphate
;
_space_group_IT_number 53
_symmetry_cell_setting orthorhombic
_symmetry_space_group_name_Hall '-P 2ac 2'
_symmetry_space_group_name_H-M 'P m n a'
_atom_sites_solution_primary direct
_atom_sites_solution_secondary difmap
_audit_creation_method SHELXL97
_cell_angle_alpha 90.00
_cell_angle_beta 90.00
_cell_angle_gamma 90.00
_cell_formula_units_Z 4
_cell_length_a 13.1252(12)
_cell_length_b 8.7991(9)
_cell_length_c 9.0741(9)
_cell_measurement_reflns_used 2047
_cell_measurement_temperature 293(2)
_cell_measurement_theta_max 27.48
_cell_measurement_theta_min 2.25
_cell_volume 1047.97(18)
_computing_cell_refinement 'CrystalClear (Molecular Structure Corporation & Rigaku, 2001)'
_computing_data_collection 'CrystalClear (Molecular Structure Corporation & Rigaku, 2001)'
_computing_data_reduction 'CrystalClear (Molecular Structure Corporation & Rigaku, 2001)'
_computing_molecular_graphics 'SHELXTL (Sheldrick, 2008) and DIAMOND (Brandenburg, 2005)'
_computing_publication_material 'SHELXL97 (Sheldrick, 2008)'
_computing_structure_refinement 'SHELXL97 (Sheldrick, 2008)'
_computing_structure_solution 'SHELXS97 (Sheldrick, 2008)'
_diffrn_ambient_temperature 293(2)
_diffrn_measured_fraction_theta_full 0.997
_diffrn_measured_fraction_theta_max 0.997
_diffrn_measurement_device_type 'Rigaku Mercury CCD'
_diffrn_measurement_method \w
_diffrn_radiation_monochromator graphite
_diffrn_radiation_source 'fine-focus sealed tube'
_diffrn_radiation_type MoK\a
_diffrn_radiation_wavelength 0.71073
_diffrn_reflns_av_R_equivalents 0.0722
_diffrn_reflns_av_sigmaI/netI 0.0399
_diffrn_reflns_limit_h_max 16
_diffrn_reflns_limit_h_min -17
_diffrn_reflns_limit_k_max 11
_diffrn_reflns_limit_k_min -11
_diffrn_reflns_limit_l_max 11
_diffrn_reflns_limit_l_min -11
_diffrn_reflns_number 7608
_diffrn_reflns_theta_full 27.50
_diffrn_reflns_theta_max 27.50
_diffrn_reflns_theta_min 2.31
_diffrn_standards_number 0
_exptl_absorpt_coefficient_mu 5.193
_exptl_absorpt_correction_T_max 0.771
_exptl_absorpt_correction_T_min 0.663
_exptl_absorpt_correction_type multi-scan
_exptl_absorpt_process_details '(CrystalClear; Molecular Structure Corporation & Rigaku, 2001)'
_exptl_crystal_colour colourless
_exptl_crystal_density_diffrn 3.289
_exptl_crystal_density_method 'not measured'
_exptl_crystal_description block
_exptl_crystal_F_000 980
_exptl_crystal_size_max 0.08
_exptl_crystal_size_mid 0.08
_exptl_crystal_size_min 0.05
_refine_diff_density_max 1.695
_refine_diff_density_min -1.082
_refine_ls_extinction_coef 0.0114(15)
_refine_ls_extinction_expression Fc^*^=kFc[1+0.001xFc^2^\l^3^/sin(2\q)]^-1/4^
_refine_ls_extinction_method 'SHELXL97 (Sheldrick, 2008)'
_refine_ls_goodness_of_fit_ref 1.004
_refine_ls_matrix_type full
_refine_ls_number_parameters 99
_refine_ls_number_reflns 1262
_refine_ls_number_restraints 0
_refine_ls_restrained_S_all 1.004
_refine_ls_R_factor_all 0.0510
_refine_ls_R_factor_gt 0.0475
_refine_ls_shift/su_max 0.001
_refine_ls_shift/su_mean 0.000
_refine_ls_structure_factor_coef Fsqd
_refine_ls_weighting_details 'calc w = 1/[\s^2^(Fo^2^)+37.6801P] where P=(Fo^2^+2Fc^2^)/3'
_refine_ls_weighting_scheme calc
_refine_ls_wR_factor_gt 0.0920
_refine_ls_wR_factor_ref 0.0939
_reflns_number_gt 1212
_reflns_number_total 1262
_reflns_threshold_expression I>2\s(I)
_cod_data_source_file bi2303.cif
_cod_data_source_block I
_cod_original_formula_sum 'Ce P5 O14'
_cod_database_code 2219773
_cod_database_fobs_code 2219773

loop_
_symmetry_equiv_pos_as_xyz
'x, y, z'
'-x+1/2, -y, z+1/2'
'x, -y, -z'
'-x+1/2, y, -z+1/2'
'-x, -y, -z'
'x-1/2, y, -z-1/2'
'-x, y, z'
'x-1/2, -y, z-1/2'

loop_
_atom_site_type_symbol
_atom_site_label
_atom_site_fract_x
_atom_site_fract_y
_atom_site_fract_z
_atom_site_U_iso_or_equiv
_atom_site_adp_type
_atom_site_calc_flag
_atom_site_refinement_flags
_atom_site_occupancy
Ce Ce 0.5000 0.72337(7) 0.68985(6) 0.00797(19) Uani d S 1
P P1 0.2936(2) 0.5000 0.5000 0.0113(6) Uani d S 1
P P2 0.0000 0.3121(3) 0.7524(3) 0.0091(5) Uani d S 1
P P3 0.3233(2) 0.0000 0.5000 0.0102(5) Uani d S 1
P P4 0.16332(14) 0.2351(2) 0.54996(19) 0.0098(4) Uani d . 1
O O1 0.1129(4) 0.2256(7) 0.4081(6) 0.0189(12) Uani d . 1
O O2 0.3474(4) 0.5859(7) 0.6151(6) 0.0182(12) Uani d . 1
O O3 0.2451(5) 0.1123(8) 0.5815(6) 0.0295(16) Uani d . 1
O O4 0.0000 0.4655(9) 0.6859(9) 0.0155(16) Uani d S 1
O O5 0.2151(5) 0.3901(7) 0.5849(7) 0.0307(17) Uani d . 1
O O6 0.3778(4) -0.0799(6) 0.6175(6) 0.0165(12) Uani d . 1
O O7 0.0000 0.2893(10) 0.9131(8) 0.0176(17) Uani d S 1
O O8 0.0934(4) 0.2133(6) 0.6876(6) 0.0161(11) Uani d . 1

loop_
_atom_site_aniso_label
_atom_site_aniso_U_11
_atom_site_aniso_U_22
_atom_site_aniso_U_33
_atom_site_aniso_U_12
_atom_site_aniso_U_13
_atom_site_aniso_U_23
Ce 0.0074(3) 0.0090(3) 0.0075(3) 0.000 0.000 0.0003(2)
P1 0.0062(11) 0.0135(13) 0.0143(13) 0.000 0.000 -0.0033(11)
P2 0.0089(12) 0.0120(13) 0.0063(11) 0.000 0.000 -0.0008(10)
P3 0.0080(11) 0.0124(13) 0.0102(12) 0.000 0.000 -0.0013(10)
P4 0.0059(8) 0.0152(10) 0.0083(8) 0.0002(7) 0.0001(6) -0.0019(7)
O1 0.021(3) 0.023(3) 0.013(2) 0.006(3) -0.008(2) -0.001(2)
O2 0.014(3) 0.023(3) 0.018(3) -0.006(2) -0.003(2) 0.000(2)
O3 0.029(3) 0.050(4) 0.010(3) 0.028(3) 0.001(2) -0.004(3)
O4 0.019(4) 0.012(4) 0.016(4) 0.000 0.000 -0.005(3)
O5 0.034(4) 0.031(4) 0.027(3) -0.027(3) 0.019(3) -0.015(3)
O6 0.016(3) 0.017(3) 0.016(3) 0.006(2) -0.002(2) 0.001(2)
O7 0.021(4) 0.024(4) 0.008(3) 0.000 0.000 -0.002(3)
O8 0.017(3) 0.017(3) 0.014(2) 0.007(2) 0.005(2) 0.004(2)

loop_
_atom_type_symbol
_atom_type_description
_atom_type_scat_dispersion_real
_atom_type_scat_dispersion_imag
_atom_type_scat_source
Ce Ce -0.2486 2.6331 'International Tables Vol C Tables 4.2.6.8 and 6.1.1.4'
O O 0.0106 0.0060 'International Tables Vol C Tables 4.2.6.8 and 6.1.1.4'
P P 0.1023 0.0942 'International Tables Vol C Tables 4.2.6.8 and 6.1.1.4'

loop_
_geom_angle_atom_site_label_1
_geom_angle_atom_site_label_2
_geom_angle_atom_site_label_3
_geom_angle_site_symmetry_1
_geom_angle_site_symmetry_3
_geom_angle
O2 Ce O2 . 7_655 110.6(3)
O2 Ce O6 . 7_665 144.55(18)
O2 Ce O6 7_655 7_665 74.82(19)
O2 Ce O6 . 1_565 74.82(19)
O2 Ce O6 7_655 1_565 144.55(18)
O6 Ce O6 7_665 1_565 81.8(3)
O2 Ce O7 . 2_564 72.54(17)
O2 Ce O7 7_655 2_564 72.54(17)
O6 Ce O7 7_665 2_564 76.3(2)
O6 Ce O7 1_565 2_564 76.3(2)
O2 Ce O1 . 8_666 142.43(19)
O2 Ce O1 7_655 8_666 79.83(19)
O6 Ce O1 7_665 8_666 72.48(18)
O6 Ce O1 1_565 8_666 118.08(19)
O7 Ce O1 2_564 8_666 142.65(14)
O2 Ce O1 . 2_565 79.83(19)
O2 Ce O1 7_655 2_565 142.43(19)
O6 Ce O1 7_665 2_565 118.08(19)
O6 Ce O1 1_565 2_565 72.48(18)
O7 Ce O1 2_564 2_565 142.65(14)
O1 Ce O1 8_666 2_565 72.2(3)
O2 Ce O4 . 6_657 71.29(16)
O2 Ce O4 7_655 6_657 71.29(16)
O6 Ce O4 7_665 6_657 138.78(13)
O6 Ce O4 1_565 6_657 138.78(14)
O7 Ce O4 2_564 6_657 113.9(3)
O1 Ce O4 8_666 6_657 79.0(2)
O1 Ce O4 2_565 6_657 79.0(2)
O2 P1 O2 . 3_566 122.6(5)
O2 P1 O5 . 3_566 109.8(3)
O2 P1 O5 3_566 3_566 106.0(3)
O2 P1 O5 . . 106.0(3)
O2 P1 O5 3_566 . 109.8(3)
O5 P1 O5 3_566 . 100.4(6)
O7 P2 O4 . . 121.9(5)
O7 P2 O8 . 7 106.7(3)
O4 P2 O8 . 7 110.1(3)
O7 P2 O8 . . 106.7(3)
O4 P2 O8 . . 110.1(3)
O8 P2 O8 7 . 98.9(4)
O6 P3 O6 3_556 . 121.5(5)
O6 P3 O3 3_556 3_556 105.8(3)
O6 P3 O3 . 3_556 110.6(3)
O6 P3 O3 3_556 . 110.6(3)
O6 P3 O3 . . 105.8(3)
O3 P3 O3 3_556 . 100.5(5)
O1 P4 O3 . . 116.1(3)
O1 P4 O5 . . 115.5(4)
O3 P4 O5 . . 105.7(4)
O1 P4 O8 . . 115.8(3)
O3 P4 O8 . . 100.0(3)
O5 P4 O8 . . 101.6(3)
P4 O1 Ce . 2_564 163.4(4)
P1 O2 Ce . . 148.0(4)
P4 O3 P3 . . 141.9(4)
P2 O4 Ce . 6_557 129.5(5)
P4 O5 P1 . . 135.1(4)
P3 O6 Ce . 1_545 148.7(3)
P2 O7 Ce . 2_565 174.7(6)
P4 O8 P2 . . 132.2(4)

loop_
_geom_bond_atom_site_label_1
_geom_bond_atom_site_label_2
_geom_bond_site_symmetry_2
_geom_bond_distance
Ce O2 . 2.436(5)
Ce O2 7_655 2.436(5)
Ce O6 7_665 2.449(5)
Ce O6 1_565 2.449(5)
Ce O7 2_564 2.513(7)
Ce O1 8_666 2.514(5)
Ce O1 2_565 2.514(5)
Ce O4 6_657 2.534(8)
P1 O2 . 1.470(6)
P1 O2 3_566 1.470(6)
P1 O5 3_566 1.609(6)
P1 O5 . 1.609(6)
P2 O7 . 1.472(8)
P2 O4 . 1.479(8)
P2 O8 7 1.614(5)
P2 O8 . 1.614(5)
P3 O6 3_556 1.464(5)
P3 O6 . 1.464(5)
P3 O3 3_556 1.606(6)
P3 O3 . 1.606(6)
P4 O1 . 1.450(5)
P4 O3 . 1.549(6)
P4 O5 . 1.557(6)
P4 O8 . 1.562(5)
O1 Ce 2_564 2.514(5)
O4 Ce 6_557 2.534(7)
O6 Ce 1_545 2.449(5)
O7 Ce 2_565 2.513(7)
